data_7021663
loop_
_publ_author_name
'Lorber, Christian'
'Vendier, Laure'

_publ_section_title
;
 Novel aspects of the transamination reaction between Ti(NMe2)4 and
 primary amines.
;
_journal_issue 34
_journal_name_full 'Dalton transactions (Cambridge, England : 2003)'
_journal_page_first 12203
_journal_page_last 12219
_journal_paper_doi 10.1039/c3dt50840d
_journal_volume 42
_journal_year 2013
_chemical_compound_source 'synthesis as described'
_chemical_formula_moiety 'C28 H54 N6 V2'
_chemical_formula_sum 'C28 H54 N6 V2'
_chemical_formula_weight 576.65
_chemical_name_systematic
;
 ?
;
_space_group_IT_number 12
_symmetry_cell_setting monoclinic
_symmetry_Int_Tables_number 12
_symmetry_space_group_name_Hall '-I 2y'
_symmetry_space_group_name_H-M 'I 1 2/m 1'
_atom_sites_solution_hydrogens geom
_atom_sites_solution_primary direct
_atom_sites_solution_secondary difmap
_cell_angle_alpha 90
_cell_angle_beta 97.749(13)
_cell_angle_gamma 90
_cell_formula_units_Z 2
_cell_length_a 8.6878(10)
_cell_length_b 12.6566(10)
_cell_length_c 13.9992(16)
_cell_measurement_reflns_used 8000
_cell_measurement_temperature 190(2)
_cell_measurement_theta_max 26.05
_cell_measurement_theta_min 1.65
_cell_measurement_wavelength 0.71073
_cell_volume 1525.3(3)
_computing_cell_refinement 'Stoe IPDS software (Stoe, 1996)'
_computing_data_collection 'Stoe IPDS software (Stoe, 1996)'
_computing_data_reduction 'XRED (Stoe, 1.08, 1996)'
_computing_molecular_graphics 'Ortep-3 for Windows (Farrugia, 1997)'
_computing_publication_material 'WinGX publication routines (Farrugia, 1999)'
_computing_structure_refinement 'SHELXL-97 (Sheldrick, 2008)'
_computing_structure_solution 'SIR92 (Giacovazzo et al, 1993)'
_diffrn_ambient_temperature 190(2)
_diffrn_measured_fraction_theta_full 0.989
_diffrn_measured_fraction_theta_max 0.989
_diffrn_measurement_device 'Stoe IPDS'
_diffrn_measurement_method \f
_diffrn_radiation_monochromator graphite
_diffrn_radiation_source 'fine-focus sealed tube'
_diffrn_radiation_type MoK\a
_diffrn_radiation_wavelength 0.71073
_diffrn_reflns_av_R_equivalents 0.0526
_diffrn_reflns_av_unetI/netI 0.0308
_diffrn_reflns_limit_h_max 9
_diffrn_reflns_limit_h_min -9
_diffrn_reflns_limit_k_max 14
_diffrn_reflns_limit_k_min -14
_diffrn_reflns_limit_l_max 15
_diffrn_reflns_limit_l_min -15
_diffrn_reflns_number 4442
_diffrn_reflns_theta_full 23.25
_diffrn_reflns_theta_max 23.25
_diffrn_reflns_theta_min 2.61
_diffrn_standards_decay_% 0.1
_diffrn_standards_interval_time 4
_diffrn_standards_number 200
_exptl_absorpt_coefficient_mu 0.639
_exptl_absorpt_correction_T_max 0.821
_exptl_absorpt_correction_T_min 0.454
_exptl_absorpt_correction_type refdelf
_exptl_absorpt_process_details
;
        (See: Walker, N. & Stuart, D. (1983) Acta Cryst. A39, 158-166)
;
_exptl_crystal_colour 'light purple'
_exptl_crystal_density_diffrn 1.256
_exptl_crystal_density_method 'not measured'
_exptl_crystal_description block
_exptl_crystal_F_000 620
_exptl_crystal_size_max 0.3
_exptl_crystal_size_mid 0.18
_exptl_crystal_size_min 0.12
_refine_diff_density_max 0.322
_refine_diff_density_min -0.317
_refine_diff_density_rms 0.062
_refine_ls_extinction_method none
_refine_ls_goodness_of_fit_ref 1.052
_refine_ls_hydrogen_treatment constr
_refine_ls_matrix_type full
_refine_ls_number_parameters 92
_refine_ls_number_reflns 1137
_refine_ls_number_restraints 0
_refine_ls_restrained_S_all 1.052
_refine_ls_R_factor_all 0.0458
_refine_ls_R_factor_gt 0.0441
_refine_ls_shift/su_max 0
_refine_ls_shift/su_mean 0
_refine_ls_structure_factor_coef Fsqd
_refine_ls_weighting_details 'calc w=1/[\s^2^(Fo^2^)+(0.0628P)^2^+3.3505P] where P=(Fo^2^+2Fc^2^)/3'
_refine_ls_weighting_scheme calc
_refine_ls_wR_factor_gt 0.1134
_refine_ls_wR_factor_ref 0.1149
_reflns_number_gt 1074
_reflns_number_total 1137
_reflns_threshold_expression >2\s(I)
_cod_data_source_file c3dt50840d.txt
_cod_data_source_block '[V(N-1-Ada)(NMe2)2]2'
_cod_database_code 7021663

loop_
_symmetry_equiv_pos_as_xyz
'x, y, z'
'-x, y, -z'
'x+1/2, y+1/2, z+1/2'
'-x+1/2, y+1/2, -z+1/2'
'-x, -y, -z'
'x, -y, z'
'-x+1/2, -y+1/2, -z+1/2'
'x+1/2, -y+1/2, z+1/2'

loop_
_atom_site_label
_atom_site_type_symbol
_atom_site_fract_x
_atom_site_fract_y
_atom_site_fract_z
_atom_site_U_iso_or_equiv
_atom_site_adp_type
_atom_site_occupancy
_atom_site_symmetry_multiplicity
_atom_site_calc_flag
_atom_site_refinement_flags
V1 V 0.5 0.90121(5) 0 0.0251(3) Uani 1 2 d S
N1 N 0.4282(3) 1 0.0816(2) 0.0263(7) Uani 1 2 d S
N2 N 0.6669(3) 0.81851(18) 0.05505(16) 0.0339(6) Uani 1 1 d .
C1 C 0.3731(4) 1 0.1761(3) 0.0264(8) Uani 1 2 d S
C2 C 0.5126(6) 1 0.2534(3) 0.078(2) Uani 1 2 d S
H2A H 0.577 1.0634 0.2466 0.093 Uiso 0.5 1 calc PR
H2B H 0.577 0.9366 0.2466 0.093 Uiso 0.5 1 calc PR
C3 C 0.4567(7) 1 0.3533(4) 0.117(4) Uani 1 2 d S
H3 H 0.5484 1 0.4048 0.14 Uiso 1 2 calc SR
C4 C 0.3582(6) 0.9015(5) 0.3632(3) 0.102(2) Uani 1 1 d .
H4A H 0.4206 0.8373 0.3559 0.123 Uiso 1 1 calc R
H4B H 0.3243 0.8999 0.428 0.123 Uiso 1 1 calc R
C5 C 0.2192(5) 0.9033(2) 0.2873(3) 0.0568(10) Uani 1 1 d .
H5 H 0.1549 0.8389 0.2941 0.068 Uiso 1 1 calc R
C6 C 0.2724(5) 0.9034(2) 0.1867(3) 0.0508(9) Uani 1 1 d .
H6A H 0.3323 0.8383 0.1781 0.061 Uiso 1 1 calc R
H6B H 0.1806 0.9045 0.1364 0.061 Uiso 1 1 calc R
C7 C 0.1232(5) 1 0.2992(3) 0.0461(11) Uani 1 2 d S
H7A H 0.0295 1 0.2503 0.055 Uiso 1 2 calc SR
H7B H 0.0891 1 0.3639 0.055 Uiso 1 2 calc SR
C21 C 0.8295(4) 0.8461(3) 0.0775(3) 0.0564(9) Uani 1 1 d .
H21A H 0.8502 0.9108 0.0429 0.085 Uiso 1 1 calc R
H21B H 0.8935 0.7885 0.0576 0.085 Uiso 1 1 calc R
H21C H 0.8549 0.8578 0.147 0.085 Uiso 1 1 calc R
C22 C 0.6341(4) 0.7198(3) 0.1014(2) 0.0468(8) Uani 1 1 d .
H22A H 0.5231 0.7036 0.0869 0.07 Uiso 1 1 calc R
H22B H 0.6624 0.7265 0.1713 0.07 Uiso 1 1 calc R
H22C H 0.6946 0.6627 0.0773 0.07 Uiso 1 1 calc R

loop_
_atom_site_aniso_label
_atom_site_aniso_U_11
_atom_site_aniso_U_22
_atom_site_aniso_U_33
_atom_site_aniso_U_23
_atom_site_aniso_U_13
_atom_site_aniso_U_12
V1 0.0245(4) 0.0227(4) 0.0283(4) 0 0.0043(3) 0
N1 0.0232(15) 0.0276(17) 0.0284(16) 0 0.0044(12) 0
N2 0.0315(12) 0.0310(13) 0.0390(13) 0.0045(10) 0.0045(10) 0.0025(10)
C1 0.0263(18) 0.0265(19) 0.0268(18) 0 0.0050(15) 0
C2 0.035(3) 0.168(7) 0.028(2) 0 0.001(2) 0
C3 0.046(3) 0.282(13) 0.020(2) 0 -0.001(2) 0
C4 0.120(4) 0.144(5) 0.056(2) 0.062(3) 0.057(3) 0.087(4)
C5 0.091(3) 0.0295(18) 0.060(2) 0.0056(15) 0.047(2) -0.0033(17)
C6 0.078(2) 0.0308(17) 0.052(2) -0.0051(14) 0.0385(19) -0.0091(16)
C7 0.047(3) 0.054(3) 0.040(2) 0 0.019(2) 0
C21 0.0356(16) 0.055(2) 0.075(2) 0.0211(19) -0.0070(15) 0.0013(16)
C22 0.0506(18) 0.0429(19) 0.0477(18) 0.0151(15) 0.0095(14) 0.0054(15)

loop_
_atom_type_symbol
_atom_type_description
_atom_type_scat_dispersion_real
_atom_type_scat_dispersion_imag
_atom_type_scat_source
C C 0.0033 0.0016 'International Tables Vol C Tables 4.2.6.8 and 6.1.1.4'
H H 0 0 'International Tables Vol C Tables 4.2.6.8 and 6.1.1.4'
N N 0.0061 0.0033 'International Tables Vol C Tables 4.2.6.8 and 6.1.1.4'
V V 0.3005 0.5294 'International Tables Vol C Tables 4.2.6.8 and 6.1.1.4'

loop_
_geom_angle_atom_site_label_1
_geom_angle_atom_site_label_2
_geom_angle_atom_site_label_3
_geom_angle
_geom_angle_site_symmetry_1
_geom_angle_site_symmetry_3
N1 V1 N1 95.35(13) . 5_675
N1 V1 N2 108.95(11) . 2_655
N1 V1 N2 115.45(11) 5_675 2_655
N1 V1 N2 115.45(11) . .
N1 V1 N2 108.95(11) 5_675 .
N2 V1 N2 111.84(15) 2_655 .
N1 V1 V1 47.68(6) . 5_675
N1 V1 V1 47.68(6) 5_675 5_675
N2 V1 V1 124.08(7) 2_655 5_675
N2 V1 V1 124.08(7) . 5_675
C1 N1 V1 137.09(7) . 5_675
C1 N1 V1 137.09(7) . .
V1 N1 V1 84.65(13) 5_675 .
C21 N2 C22 110.8(2) . .
C21 N2 V1 129.4(2) . .
C22 N2 V1 118.54(19) . .
N1 C1 C2 108.5(3) . .
N1 C1 C6 110.5(2) . .
C2 C1 C6 110.3(3) . .
N1 C1 C6 110.5(2) . 6_575
C2 C1 C6 110.3(3) . 6_575
C6 C1 C6 106.9(3) . 6_575
C1 C2 C3 109.2(4) . .
C1 C2 H2A 109.8 . .
C3 C2 H2A 109.8 . .
C1 C2 H2B 109.8 . .
C3 C2 H2B 109.8 . .
H2A C2 H2B 108.3 . .
C4 C3 C4 109.3(5) . 6_575
C4 C3 C2 109.3(3) . .
C4 C3 C2 109.3(3) 6_575 .
C4 C3 H3 109.6 . .
C4 C3 H3 109.6 6_575 .
C2 C3 H3 109.6 . .
C5 C4 C3 109.3(3) . .
C5 C4 H4A 109.8 . .
C3 C4 H4A 109.8 . .
C5 C4 H4B 109.8 . .
C3 C4 H4B 109.8 . .
H4A C4 H4B 108.3 . .
C4 C5 C7 109.9(4) . .
C4 C5 C6 109.6(3) . .
C7 C5 C6 109.9(3) . .
C4 C5 H5 109.1 . .
C7 C5 H5 109.1 . .
C6 C5 H5 109.1 . .
C1 C6 C5 109.7(3) . .
C1 C6 H6A 109.7 . .
C5 C6 H6A 109.7 . .
C1 C6 H6B 109.7 . .
C5 C6 H6B 109.7 . .
H6A C6 H6B 108.2 . .
C5 C7 C5 109.0(4) 6_575 .
C5 C7 H7A 109.9 6_575 .
C5 C7 H7A 109.9 . .
C5 C7 H7B 109.9 6_575 .
C5 C7 H7B 109.9 . .
H7A C7 H7B 108.3 . .
N2 C21 H21A 109.5 . .
N2 C21 H21B 109.5 . .
H21A C21 H21B 109.5 . .
N2 C21 H21C 109.5 . .
H21A C21 H21C 109.5 . .
H21B C21 H21C 109.5 . .
N2 C22 H22A 109.5 . .
N2 C22 H22B 109.5 . .
H22A C22 H22B 109.5 . .
N2 C22 H22C 109.5 . .
H22A C22 H22C 109.5 . .
H22B C22 H22C 109.5 . .

loop_
_geom_bond_atom_site_label_1
_geom_bond_atom_site_label_2
_geom_bond_distance
_geom_bond_site_symmetry_2
V1 N1 1.857(2) .
V1 N1 1.857(2) 5_675
V1 N2 1.868(2) 2_655
V1 N2 1.868(2) .
V1 V1 2.5006(12) 5_675
N1 C1 1.467(5) .
N1 V1 1.857(2) 5_675
N2 C21 1.448(4) .
N2 C22 1.454(4) .
C1 C2 1.512(6) .
C1 C6 1.522(4) .
C1 C6 1.522(4) 6_575
C2 C3 1.541(7) .
C2 H2A 0.99 .
C2 H2B 0.99 .
C3 C4 1.528(7) .
C3 C4 1.528(7) 6_575
C3 H3 1 .
C4 C5 1.498(7) .
C4 H4A 0.99 .
C4 H4B 0.99 .
C5 C7 1.503(4) .
C5 C6 1.541(4) .
C5 H5 1 .
C6 H6A 0.99 .
C6 H6B 0.99 .
C7 C5 1.503(4) 6_575
C7 H7A 0.99 .
C7 H7B 0.99 .
C21 H21A 0.98 .
C21 H21B 0.98 .
C21 H21C 0.98 .
C22 H22A 0.98 .
C22 H22B 0.98 .
C22 H22C 0.98 .
